data_7715048
loop_
_publ_author_name
'Al-Shewiki, Rasha K'
'Weheabby, Saddam'
'Uhlig, Nell'
'Korb, Marcus'
'Pester, Tom'
'Zahn, Stefan'
'Grecchi, S.'
'Mussini, P. R.'
'R&#xfc;ffer, Tobias'
'Lang, Heinrich'

_publ_section_title
;
 Cobalt(III)-containing penta-dentate "helmet"-type phthalogens:
 synthesis, solid-state structures and their thermal and electrochemical
 characterization.
;
_journal_issue 8
_journal_name_full 'Dalton transactions (Cambridge, England : 2003)'
_journal_page_first 3836
_journal_page_last 3854
_journal_paper_doi 10.1039/d3dt03950a
_journal_volume 53
_journal_year 2024
_chemical_formula_moiety 'C43 H17 Cl10 Co N12 O, 2(C3 H7 N O)'
_chemical_formula_sum 'C49 H31 Cl10 Co N14 O3'
_chemical_formula_weight 1277.31
_space_group_crystal_system triclinic
_space_group_IT_number 2
_space_group_name_Hall '-P 1'
_space_group_name_H-M_alt 'P -1'
_atom_sites_solution_hydrogens geom
_audit_creation_method SHELXL-2013
_audit_update_record
;
2023-09-29 deposited with the CCDC.	2024-01-25 downloaded from the CCDC.
;
_cell_angle_alpha 76.749(5)
_cell_angle_beta 64.267(7)
_cell_angle_gamma 74.741(5)
_cell_formula_units_Z 2
_cell_length_a 14.1394(11)
_cell_length_b 14.6764(7)
_cell_length_c 14.8076(10)
_cell_measurement_reflns_used 5065
_cell_measurement_temperature 115
_cell_measurement_theta_max 26.6130
_cell_measurement_theta_min 3.5290
_cell_volume 2647.0(3)
_computing_cell_refinement 'CrysAlisPro 1.171.38.41l (Rigaku OD, 2015)'
_computing_data_collection 'CrysAlisPro 1.171.38.41l (Rigaku OD, 2015)'
_computing_data_reduction 'CrysAlisPro 1.171.38.41l (Rigaku OD, 2015)'
_computing_structure_refinement 'SHELXL-2013 (Sheldrick, 2013)'
_computing_structure_solution 'SHELXS-2013 (Sheldrick, 2013)'
_diffrn_ambient_temperature 115
_diffrn_measured_fraction_theta_full 0.994
_diffrn_measured_fraction_theta_max 0.994
_diffrn_measurement_device_type 'oxford gemini s'
_diffrn_measurement_method '\w scans'
_diffrn_radiation_type MoK\a
_diffrn_radiation_wavelength 0.71073
_diffrn_reflns_av_R_equivalents 0.0323
_diffrn_reflns_av_unetI/netI 0.0484
_diffrn_reflns_Laue_measured_fraction_full 0.994
_diffrn_reflns_Laue_measured_fraction_max 0.994
_diffrn_reflns_limit_h_max 17
_diffrn_reflns_limit_h_min -17
_diffrn_reflns_limit_k_max 17
_diffrn_reflns_limit_k_min -17
_diffrn_reflns_limit_l_max 17
_diffrn_reflns_limit_l_min -17
_diffrn_reflns_number 23271
_diffrn_reflns_point_group_measured_fraction_full 0.994
_diffrn_reflns_point_group_measured_fraction_max 0.994
_diffrn_reflns_theta_full 25.500
_diffrn_reflns_theta_max 25.499
_diffrn_reflns_theta_min 2.955
_exptl_absorpt_coefficient_mu 0.887
_exptl_absorpt_correction_T_max 1.00000
_exptl_absorpt_correction_T_min 0.83063
_exptl_absorpt_correction_type multi-scan
_exptl_absorpt_process_details
;
CrysAlisPro 1.171.38.41l (Rigaku Oxford Diffraction, 2015)
Empirical absorption correction using spherical harmonics,
 implemented in SCALE3 ABSPACK scaling algorithm.
;
_exptl_crystal_colour purple
_exptl_crystal_density_diffrn 1.603
_exptl_crystal_description block
_exptl_crystal_F_000 1288
_exptl_crystal_size_max 0.24
_exptl_crystal_size_mid 0.2
_exptl_crystal_size_min 0.2
_refine_diff_density_max 1.000
_refine_diff_density_min -0.582
_refine_diff_density_rms 0.079
_refine_ls_extinction_method none
_refine_ls_goodness_of_fit_ref 1.053
_refine_ls_hydrogen_treatment constr
_refine_ls_matrix_type full
_refine_ls_number_parameters 735
_refine_ls_number_reflns 9790
_refine_ls_number_restraints 98
_refine_ls_restrained_S_all 1.048
_refine_ls_R_factor_all 0.0949
_refine_ls_R_factor_gt 0.0647
_refine_ls_shift/su_max 0.018
_refine_ls_shift/su_mean 0.000
_refine_ls_structure_factor_coef Fsqd
_refine_ls_weighting_details 'w=1/[\s^2^(Fo^2^)+(0.0584P)^2^+6.6933P] where P=(Fo^2^+2Fc^2^)/3'
_refine_ls_weighting_scheme calc
_refine_ls_wR_factor_gt 0.1521
_refine_ls_wR_factor_ref 0.1642
_reflns_Friedel_coverage 0.000
_reflns_number_gt 7042
_reflns_number_total 9790
_reflns_threshold_expression 'I > 2\s(I)'
_cod_data_source_file d3dt03950a2.cif
_cod_data_source_block shelx_CCDC3
_cod_depositor_comments 'Adding full bibliography for 7715044--7715048.cif.'
_cod_database_code 7715048
_shelx_space_group_comment
;
The symmetry employed for this shelxl refinement is uniquely defined
by the following loop, which should always be used as a source of
symmetry information in preference to the above space-group names.
They are only intended as comments.
;
_oxdiff_exptl_absorpt_empirical_full_min 0.852
_oxdiff_exptl_absorpt_empirical_full_max 1.119
_oxdiff_exptl_absorpt_empirical_details
;
Empirical correction (ABSPACK) includes:
- Absorption correction using spherical harmonics
- Frame scaling
;
_shelxl_version_number 2013-4

loop_
_space_group_symop_operation_xyz
'x, y, z'
'-x, -y, -z'

loop_
_atom_site_label
_atom_site_type_symbol
_atom_site_fract_x
_atom_site_fract_y
_atom_site_fract_z
_atom_site_U_iso_or_equiv
_atom_site_adp_type
_atom_site_occupancy
_atom_site_site_symmetry_order
_atom_site_calc_flag
_atom_site_refinement_flags_posn
_atom_site_refinement_flags_adp
_atom_site_refinement_flags_occupancy
_atom_site_disorder_assembly
_atom_site_disorder_group
C1 C 0.9862(4) 0.6973(3) 0.8318(4) 0.0385(11) Uani 1 1 d . . . . .
C1D C 0.9730(4) 0.6998(3) 0.5399(4) 0.0421(12) Uani 1 1 d . U . . .
H1D H 0.9108 0.6768 0.5586 0.050 Uiso 1 1 calc R U . . .
C2 C 1.0452(4) 0.6005(3) 0.8534(4) 0.0405(12) Uani 1 1 d . . . . .
C2D C 1.1532(5) 0.7119(5) 0.4221(5) 0.078(2) Uani 1 1 d . U . . .
H2D1 H 1.1377 0.7707 0.4483 0.117 Uiso 1 1 calc R U . . .
H2D2 H 1.1831 0.7230 0.3495 0.117 Uiso 1 1 calc R U . . .
H2D3 H 1.2034 0.6663 0.4449 0.117 Uiso 1 1 calc R U . . .
C3 C 1.1190(4) 0.5715(3) 0.8956(4) 0.0450(13) Uani 1 1 d . . . . .
H3 H 1.1410 0.6148 0.9160 0.054 Uiso 1 1 calc R U . . .
C3D C 1.0538(5) 0.6075(4) 0.4001(4) 0.0524(14) Uani 1 1 d . U . . .
H3D1 H 0.9845 0.5904 0.4295 0.079 Uiso 1 1 calc R U . . .
H3D2 H 1.1068 0.5515 0.4015 0.079 Uiso 1 1 calc R U . . .
H3D3 H 1.0689 0.6362 0.3313 0.079 Uiso 1 1 calc R U . . .
C4 C 1.1598(4) 0.4736(3) 0.9066(4) 0.0469(13) Uani 1 1 d . . . . .
C5 C 1.1255(4) 0.4103(3) 0.8763(4) 0.0475(13) Uani 1 1 d . . . . .
C6 C 1.0487(4) 0.4408(3) 0.8364(4) 0.0468(13) Uani 1 1 d . . . . .
H6 H 1.0245 0.3979 0.8177 0.056 Uiso 1 1 calc R U . . .
C7 C 1.0092(4) 0.5373(3) 0.8253(4) 0.0403(12) Uani 1 1 d . . . . .
C7D C 0.8160(7) 1.2241(5) 0.9032(6) 0.097(3) Uani 1 1 d . . . . .
H7D H 0.8578 1.1633 0.9007 0.116 Uiso 1 1 calc R U . . .
C8 C 0.9257(4) 0.5929(3) 0.7893(4) 0.0397(12) Uani 1 1 d . . . . .
C8D C 0.7167(8) 1.1715(10) 1.0792(7) 0.163(6) Uani 1 1 d . . . . .
H8D1 H 0.7603 1.1116 1.0586 0.245 Uiso 1 1 calc R U . . .
H8D2 H 0.6427 1.1672 1.1055 0.245 Uiso 1 1 calc R U . . .
H8D3 H 0.7318 1.1869 1.1306 0.245 Uiso 1 1 calc R U . . .
C9 C 0.7850(4) 0.6097(3) 0.7461(4) 0.0378(11) Uani 1 1 d . . . . .
C10 C 0.6954(4) 0.5748(3) 0.7483(4) 0.0387(11) Uani 1 1 d . . . . .
C11 C 0.6792(4) 0.4825(3) 0.7595(4) 0.0431(12) Uani 1 1 d . . . . .
H11 H 0.7273 0.4295 0.7719 0.052 Uiso 1 1 calc R U . . .
C12 C 0.5879(4) 0.4732(3) 0.7513(4) 0.0447(12) Uani 1 1 d . . . . .
C13 C 0.5169(4) 0.5519(3) 0.7325(4) 0.0460(13) Uani 1 1 d . . . . .
C14 C 0.5323(4) 0.6442(3) 0.7238(4) 0.0419(12) Uani 1 1 d . . . . .
H14 H 0.4839 0.6972 0.7120 0.050 Uiso 1 1 calc R U . . .
C15 C 0.6212(4) 0.6539(3) 0.7332(4) 0.0412(12) Uani 1 1 d . . . . .
C16 C 0.6593(4) 0.7433(3) 0.7284(4) 0.0387(11) Uani 1 1 d . . . . .
C17 C 0.7167(4) 0.8736(3) 0.6080(4) 0.0404(12) Uani 1 1 d . . . . .
C18 C 0.7147(4) 0.9537(3) 0.5272(4) 0.0416(12) Uani 1 1 d . . . . .
C19 C 0.6567(4) 0.9781(3) 0.4685(4) 0.0483(13) Uani 1 1 d . . . . .
H19 H 0.6114 0.9397 0.4732 0.058 Uiso 1 1 calc R U . . .
C20 C 0.6678(5) 1.0621(4) 0.4018(4) 0.0496(13) Uani 1 1 d . . . . .
C21 C 0.7342(4) 1.1206(3) 0.3971(4) 0.0493(14) Uani 1 1 d . . . . .
C22 C 0.7937(4) 1.0949(3) 0.4553(4) 0.0436(12) Uani 1 1 d . . . . .
H22 H 0.8386 1.1331 0.4516 0.052 Uiso 1 1 calc R U . . .
C23 C 0.7834(4) 1.0099(3) 0.5194(4) 0.0431(13) Uani 1 1 d . . . . .
C24 C 0.8323(4) 0.9637(3) 0.5926(4) 0.0389(12) Uani 1 1 d . . . . .
C25 C 0.9301(4) 0.9574(3) 0.6818(4) 0.0408(12) Uani 1 1 d . . . . .
C26 C 0.9826(4) 1.0031(3) 0.7218(4) 0.0427(13) Uani 1 1 d . . . . .
C27 C 1.0256(4) 1.0859(3) 0.6839(4) 0.0476(14) Uani 1 1 d . . . . .
H27 H 1.0200 1.1253 0.6268 0.057 Uiso 1 1 calc R U . . .
C28 C 1.0769(4) 1.1062(4) 0.7356(5) 0.0556(16) Uani 1 1 d . . . . .
C29 C 1.0842(5) 1.0477(4) 0.8219(5) 0.0595(16) Uani 1 1 d . . . . .
C30 C 1.0392(4) 0.9664(4) 0.8591(5) 0.0523(14) Uani 1 1 d . . . . .
H30 H 1.0431 0.9272 0.9169 0.063 Uiso 1 1 calc R U . . .
C31 C 0.9888(4) 0.9461(3) 0.8071(4) 0.0429(13) Uani 1 1 d . . . . .
C32 C 0.9337(4) 0.8628(3) 0.8285(4) 0.0396(12) Uani 1 1 d . . . . .
C33 C 0.6320(4) 0.8150(3) 0.8672(4) 0.0363(11) Uani 1 1 d . . . . .
C34 C 0.5703(4) 0.8489(3) 0.9681(4) 0.0353(11) Uani 1 1 d . . . . .
C35 C 0.4636(4) 0.8551(3) 1.0316(4) 0.0381(11) Uani 1 1 d . . . . .
H35 H 0.4161 0.8389 1.0128 0.046 Uiso 1 1 calc R U . . .
C36 C 0.4295(4) 0.8859(3) 1.1242(4) 0.0426(12) Uani 1 1 d . . . . .
C37 C 0.5014(4) 0.9079(3) 1.1537(4) 0.0438(13) Uani 1 1 d . . . . .
C38 C 0.6090(4) 0.9023(3) 1.0889(4) 0.0387(11) Uani 1 1 d . . . . .
H38 H 0.6571 0.9186 1.1070 0.046 Uiso 1 1 calc R U . . .
C39 C 0.6412(4) 0.8717(3) 0.9972(4) 0.0347(11) Uani 1 1 d . . . . .
C40 C 0.7485(4) 0.8573(3) 0.9139(4) 0.0345(11) Uani 1 1 d . . . . .
C074 C 0.6735(9) 1.3390(6) 0.9966(8) 0.125(4) Uani 1 1 d . . . . .
H07A H 0.7151 1.3852 0.9502 0.188 Uiso 1 1 calc R U . . .
H07B H 0.6449 1.3549 1.0640 0.188 Uiso 1 1 calc R U . . .
H07C H 0.6160 1.3390 0.9786 0.188 Uiso 1 1 calc R U . . .
N1 N 0.9175(3) 0.6860(2) 0.7922(3) 0.0374(9) Uani 1 1 d . . . . .
N1D N 1.0555(3) 0.6754(3) 0.4578(3) 0.0445(10) Uani 1 1 d . U . . .
N2 N 0.8683(3) 0.5525(2) 0.7652(3) 0.0379(9) Uani 1 1 d . . . . .
N3 N 0.7692(3) 0.7036(3) 0.7236(3) 0.0381(9) Uani 1 1 d . . . . .
N3D N 0.7403(6) 1.2461(5) 0.9920(4) 0.094(2) Uani 1 1 d . . . . .
N4 N 0.6572(3) 0.8117(3) 0.6403(3) 0.0418(10) Uani 1 1 d . . . . .
N5 N 0.7917(3) 0.8832(2) 0.6424(3) 0.0379(9) Uani 1 1 d . . . . .
N6 N 0.8997(3) 1.0007(3) 0.6063(3) 0.0403(10) Uani 1 1 d . . . . .
N7 N 0.9172(3) 0.8729(2) 0.7341(3) 0.0372(9) Uani 1 1 d . . . . .
N8 N 0.9992(3) 0.7729(3) 0.8502(3) 0.0420(10) Uani 1 1 d . . . . .
N9 N 0.5901(3) 0.7848(2) 0.8216(3) 0.0373(9) Uani 1 1 d . . . . .
N10 N 0.7375(3) 0.8215(2) 0.8411(3) 0.0365(9) Uani 1 1 d . . . . .
N11 N 0.8316(3) 0.8765(2) 0.9154(3) 0.0367(9) Uani 1 1 d . . . . .
O1D O 0.9747(3) 0.7529(2) 0.5939(3) 0.0410(8) Uani 1 1 d . U . . .
N2D N 0.6790(11) 0.6085(6) 0.4420(10) 0.075(3) Uani 0.7 1 d D . P A 1
C4D C 0.7229(9) 0.6406(7) 0.4893(9) 0.056(3) Uani 0.7 1 d D . P A 1
H4D H 0.6937 0.7016 0.5077 0.067 Uiso 0.7 1 calc R U P A 1
C5D C 0.5928(10) 0.6671(11) 0.4140(11) 0.106(4) Uani 0.7 1 d D . P A 1
H5D1 H 0.5731 0.6313 0.3802 0.159 Uiso 0.7 1 calc R U P A 1
H5D2 H 0.6163 0.7230 0.3695 0.159 Uiso 0.7 1 calc R U P A 1
H5D3 H 0.5321 0.6857 0.4737 0.159 Uiso 0.7 1 calc R U P A 1
C6D C 0.7237(12) 0.5068(7) 0.4200(10) 0.094(4) Uani 0.7 1 d D . P A 1
H6D1 H 0.6870 0.4903 0.3863 0.141 Uiso 0.7 1 calc R U P A 1
H6D2 H 0.7139 0.4650 0.4824 0.141 Uiso 0.7 1 calc R U P A 1
H6D3 H 0.7985 0.5003 0.3775 0.141 Uiso 0.7 1 calc R U P A 1
O2D O 0.7971(9) 0.5971(8) 0.5101(11) 0.079(2) Uani 0.7 1 d D . P A 1
N2D' N 0.671(5) 0.637(4) 0.444(5) 0.181(8) Uani 0.199(8) 1 d D U P B 2
C4D' C 0.740(5) 0.649(4) 0.478(6) 0.181(8) Uani 0.199(8) 1 d D U P B 2
H4D' H 0.7376 0.7123 0.4789 0.217 Uiso 0.199(8) 1 calc R U P B 2
C5D' C 0.578(5) 0.717(4) 0.449(6) 0.181(8) Uani 0.199(8) 1 d D U P B 2
H5D4 H 0.5295 0.6975 0.4314 0.271 Uiso 0.199(8) 1 calc R U P B 2
H5D5 H 0.6039 0.7715 0.4020 0.271 Uiso 0.199(8) 1 calc R U P B 2
H5D6 H 0.5423 0.7345 0.5161 0.271 Uiso 0.199(8) 1 calc R U P B 2
C6D' C 0.700(5) 0.555(4) 0.388(4) 0.181(8) Uani 0.199(8) 1 d D U P B 2
H6D4 H 0.6426 0.5542 0.3698 0.271 Uiso 0.199(8) 1 calc R U P B 2
H6D5 H 0.7118 0.4965 0.4304 0.271 Uiso 0.199(8) 1 calc R U P B 2
H6D6 H 0.7638 0.5601 0.3279 0.271 Uiso 0.199(8) 1 calc R U P B 2
O2D' O 0.803(5) 0.596(5) 0.508(5) 0.181(8) Uani 0.199(8) 1 d D U P B 2
N2D" N 0.559(5) 0.652(6) 0.452(4) 0.181(8) Uani 0.101(8) 1 d D U P B 3
C4D" C 0.637(6) 0.576(6) 0.447(5) 0.181(8) Uani 0.101(8) 1 d D U P B 3
H4D" H 0.6245 0.5197 0.4404 0.217 Uiso 0.101(8) 1 calc R U P B 3
C5D" C 0.575(9) 0.746(6) 0.462(10) 0.181(8) Uani 0.101(8) 1 d D U P B 3
H5D7 H 0.5141 0.7940 0.4621 0.271 Uiso 0.101(8) 1 calc R U P B 3
H5D8 H 0.6379 0.7629 0.4058 0.271 Uiso 0.101(8) 1 calc R U P B 3
H5D9 H 0.5835 0.7411 0.5239 0.271 Uiso 0.101(8) 1 calc R U P B 3
C6D" C 0.456(6) 0.645(7) 0.451(6) 0.181(8) Uani 0.101(8) 1 d D U P B 3
H6D7 H 0.4058 0.7029 0.4678 0.271 Uiso 0.101(8) 1 calc R U P B 3
H6D8 H 0.4283 0.5926 0.5001 0.271 Uiso 0.101(8) 1 calc R U P B 3
H6D9 H 0.4684 0.6341 0.3851 0.271 Uiso 0.101(8) 1 calc R U P B 3
O2D" O 0.722(6) 0.572(7) 0.450(6) 0.181(8) Uani 0.101(8) 1 d D U P B 3
O3D O 0.8337(4) 1.2794(4) 0.8244(4) 0.0941(16) Uani 1 1 d . . . . .
Cl1 Cl 1.25134(11) 0.43309(10) 0.96233(11) 0.0566(4) Uani 1 1 d . . . . .
Cl2 Cl 1.17746(16) 0.29131(9) 0.88977(15) 0.0808(6) Uani 1 1 d . . . . .
Cl3 Cl 0.56613(12) 0.35899(9) 0.76409(13) 0.0611(4) Uani 1 1 d . . . . .
Cl4 Cl 0.40786(12) 0.53863(9) 0.71575(12) 0.0602(4) Uani 1 1 d . . . . .
Cl5 Cl 0.59457(15) 1.09438(11) 0.32859(13) 0.0709(5) Uani 1 1 d . . . . .
Cl6 Cl 0.74329(13) 1.22696(10) 0.31747(12) 0.0639(4) Uani 1 1 d . . . . .
Cl7 Cl 1.13559(12) 1.20701(10) 0.68842(14) 0.0689(5) Uani 1 1 d . . . . .
Cl8 Cl 1.14567(15) 1.07562(12) 0.88783(16) 0.0799(5) Uani 1 1 d . . . . .
Cl9 Cl 0.29612(10) 0.89554(9) 1.20507(11) 0.0588(4) Uani 1 1 d . . . . .
Cl10 Cl 0.45906(12) 0.94311(11) 1.27063(12) 0.0650(4) Uani 1 1 d . . . . .
Co1 Co 0.84910(5) 0.78660(4) 0.72229(5) 0.03600(18) Uani 1 1 d . . . . .

loop_
_atom_site_aniso_label
_atom_site_aniso_U_11
_atom_site_aniso_U_22
_atom_site_aniso_U_33
_atom_site_aniso_U_23
_atom_site_aniso_U_13
_atom_site_aniso_U_12
C1 0.029(2) 0.026(2) 0.050(3) -0.010(2) -0.004(2) -0.0023(18)
C1D 0.041(3) 0.032(2) 0.040(3) -0.003(2) -0.008(2) -0.003(2)
C2 0.031(3) 0.028(2) 0.048(3) -0.011(2) 0.000(2) -0.0045(19)
C2D 0.053(4) 0.105(5) 0.066(4) -0.044(4) 0.011(3) -0.033(4)
C3 0.033(3) 0.039(3) 0.051(3) -0.011(2) -0.002(2) -0.007(2)
C3D 0.064(4) 0.050(3) 0.043(3) -0.018(3) -0.013(3) -0.015(3)
C4 0.044(3) 0.034(3) 0.051(3) 0.000(2) -0.011(3) -0.006(2)
C5 0.051(3) 0.029(2) 0.049(3) 0.002(2) -0.014(3) -0.002(2)
C6 0.056(3) 0.026(2) 0.048(3) -0.005(2) -0.009(3) -0.010(2)
C7 0.039(3) 0.028(2) 0.041(3) -0.005(2) -0.005(2) -0.005(2)
C7D 0.113(6) 0.068(4) 0.059(5) 0.014(4) -0.004(4) -0.007(4)
C8 0.040(3) 0.023(2) 0.039(3) -0.011(2) 0.002(2) -0.005(2)
C8D 0.106(8) 0.268(15) 0.088(7) 0.073(8) -0.047(6) -0.061(9)
C9 0.047(3) 0.026(2) 0.033(3) -0.0077(19) -0.002(2) -0.015(2)
C10 0.046(3) 0.028(2) 0.039(3) -0.005(2) -0.012(2) -0.012(2)
C11 0.052(3) 0.027(2) 0.044(3) -0.006(2) -0.012(2) -0.008(2)
C12 0.055(3) 0.031(2) 0.048(3) 0.000(2) -0.017(3) -0.018(2)
C13 0.055(3) 0.037(3) 0.046(3) -0.002(2) -0.015(3) -0.019(2)
C14 0.051(3) 0.029(2) 0.047(3) 0.001(2) -0.021(3) -0.011(2)
C15 0.053(3) 0.027(2) 0.040(3) -0.002(2) -0.013(2) -0.012(2)
C16 0.044(3) 0.024(2) 0.040(3) 0.000(2) -0.010(2) -0.011(2)
C17 0.053(3) 0.023(2) 0.037(3) -0.009(2) -0.010(2) -0.004(2)
C18 0.053(3) 0.028(2) 0.033(3) -0.008(2) -0.002(2) -0.012(2)
C19 0.059(3) 0.031(2) 0.044(3) -0.006(2) -0.007(3) -0.015(2)
C20 0.062(3) 0.039(3) 0.041(3) -0.003(2) -0.013(3) -0.014(2)
C21 0.059(3) 0.029(2) 0.040(3) -0.002(2) -0.002(3) -0.009(2)
C22 0.046(3) 0.030(2) 0.038(3) -0.009(2) 0.000(2) -0.006(2)
C23 0.043(3) 0.026(2) 0.041(3) -0.011(2) 0.005(2) -0.008(2)
C24 0.041(3) 0.022(2) 0.039(3) -0.010(2) -0.001(2) -0.003(2)
C25 0.032(3) 0.029(2) 0.043(3) -0.018(2) 0.008(2) -0.0064(19)
C26 0.031(3) 0.028(2) 0.053(3) -0.017(2) 0.005(2) -0.0067(19)
C27 0.037(3) 0.026(2) 0.061(3) -0.013(2) 0.002(3) -0.007(2)
C28 0.039(3) 0.031(3) 0.081(4) -0.024(3) 0.002(3) -0.012(2)
C29 0.056(4) 0.036(3) 0.086(5) -0.018(3) -0.020(3) -0.017(3)
C30 0.040(3) 0.037(3) 0.075(4) -0.012(3) -0.016(3) -0.010(2)
C31 0.030(3) 0.027(2) 0.059(3) -0.016(2) -0.001(2) -0.0049(19)
C32 0.039(3) 0.024(2) 0.048(3) -0.013(2) -0.005(2) -0.0062(19)
C33 0.034(3) 0.021(2) 0.040(3) -0.0019(19) -0.003(2) -0.0037(18)
C34 0.037(3) 0.019(2) 0.037(3) -0.0009(18) -0.005(2) -0.0018(18)
C35 0.036(3) 0.021(2) 0.041(3) -0.0014(19) -0.005(2) 0.0002(18)
C36 0.035(3) 0.024(2) 0.045(3) -0.001(2) 0.001(2) 0.0010(19)
C37 0.048(3) 0.022(2) 0.039(3) -0.008(2) 0.001(2) -0.001(2)
C38 0.042(3) 0.021(2) 0.043(3) -0.006(2) -0.011(2) 0.0010(19)
C39 0.036(3) 0.0174(19) 0.039(3) -0.0049(18) -0.007(2) 0.0011(18)
C40 0.037(3) 0.0173(19) 0.040(3) -0.0041(18) -0.007(2) -0.0047(18)
C074 0.159(10) 0.090(6) 0.147(9) 0.031(6) -0.087(8) -0.049(7)
N1 0.035(2) 0.0227(18) 0.046(2) -0.0098(17) -0.0048(19) -0.0071(16)
N1D 0.048(3) 0.043(2) 0.036(2) -0.0075(19) -0.006(2) -0.0132(19)
N2 0.045(2) 0.0237(18) 0.039(2) -0.0059(16) -0.0108(19) -0.0062(17)
N3 0.037(2) 0.0275(19) 0.040(2) -0.0088(17) -0.0045(18) -0.0053(16)
N3D 0.105(5) 0.113(5) 0.045(3) -0.003(3) -0.015(3) -0.021(4)
N4 0.052(3) 0.0262(19) 0.043(2) -0.0066(17) -0.012(2) -0.0113(18)
N5 0.043(2) 0.0225(18) 0.037(2) -0.0066(16) -0.0032(19) -0.0087(16)
N6 0.039(2) 0.0255(19) 0.042(2) -0.0157(18) 0.0036(19) -0.0071(17)
N7 0.031(2) 0.0212(18) 0.045(2) -0.0114(16) 0.0021(18) -0.0058(15)
N8 0.031(2) 0.030(2) 0.054(3) -0.0124(18) -0.0044(19) -0.0031(16)
N9 0.037(2) 0.0247(18) 0.042(2) -0.0061(17) -0.0072(19) -0.0063(16)
N10 0.033(2) 0.0243(18) 0.043(2) -0.0066(17) -0.0047(18) -0.0079(16)
N11 0.034(2) 0.0225(18) 0.043(2) -0.0047(16) -0.0054(18) -0.0054(16)
O1D 0.046(2) 0.0236(15) 0.047(2) -0.0151(14) -0.0065(16) -0.0087(14)
N2D 0.108(7) 0.073(6) 0.066(6) 0.006(5) -0.057(6) -0.023(6)
C4D 0.077(7) 0.050(5) 0.044(6) 0.000(4) -0.017(5) -0.034(5)
C5D 0.092(9) 0.164(14) 0.085(10) -0.012(9) -0.046(8) -0.043(9)
C6D 0.132(11) 0.090(8) 0.084(9) -0.023(7) -0.048(8) -0.039(8)
O2D 0.065(5) 0.085(5) 0.076(6) 0.000(4) -0.022(4) -0.021(4)
N2D' 0.228(16) 0.328(19) 0.078(11) 0.061(13) -0.091(11) -0.221(13)
C4D' 0.228(16) 0.328(19) 0.078(11) 0.061(13) -0.091(11) -0.221(13)
C5D' 0.228(16) 0.328(19) 0.078(11) 0.061(13) -0.091(11) -0.221(13)
C6D' 0.228(16) 0.328(19) 0.078(11) 0.061(13) -0.091(11) -0.221(13)
O2D' 0.228(16) 0.328(19) 0.078(11) 0.061(13) -0.091(11) -0.221(13)
N2D" 0.228(16) 0.328(19) 0.078(11) 0.061(13) -0.091(11) -0.221(13)
C4D" 0.228(16) 0.328(19) 0.078(11) 0.061(13) -0.091(11) -0.221(13)
C5D" 0.228(16) 0.328(19) 0.078(11) 0.061(13) -0.091(11) -0.221(13)
C6D" 0.228(16) 0.328(19) 0.078(11) 0.061(13) -0.091(11) -0.221(13)
O2D" 0.228(16) 0.328(19) 0.078(11) 0.061(13) -0.091(11) -0.221(13)
O3D 0.107(4) 0.081(3) 0.074(4) 0.001(3) -0.021(3) -0.021(3)
Cl1 0.0498(8) 0.0469(7) 0.0610(9) 0.0014(6) -0.0172(7) -0.0055(6)
Cl2 0.1161(14) 0.0257(6) 0.1122(15) 0.0017(8) -0.0684(13) -0.0006(8)
Cl3 0.0655(9) 0.0282(6) 0.0906(11) -0.0035(7) -0.0285(8) -0.0189(6)
Cl4 0.0728(10) 0.0413(7) 0.0792(11) 0.0061(7) -0.0402(9) -0.0255(7)
Cl5 0.0946(12) 0.0577(9) 0.0690(10) 0.0206(8) -0.0428(10) -0.0348(8)
Cl6 0.0730(10) 0.0405(7) 0.0659(10) 0.0158(7) -0.0213(8) -0.0218(7)
Cl7 0.0633(9) 0.0392(7) 0.0972(12) -0.0120(7) -0.0140(9) -0.0274(7)
Cl8 0.0836(12) 0.0586(9) 0.1195(15) -0.0077(9) -0.0493(11) -0.0365(9)
Cl9 0.0371(7) 0.0414(7) 0.0632(9) -0.0112(6) 0.0104(6) -0.0015(5)
Cl10 0.0608(9) 0.0581(8) 0.0536(9) -0.0265(7) 0.0038(7) -0.0054(7)
Co1 0.0355(4) 0.0208(3) 0.0405(4) -0.0090(3) -0.0019(3) -0.0062(2)

loop_
_atom_type_symbol
_atom_type_description
_atom_type_scat_dispersion_real
_atom_type_scat_dispersion_imag
_atom_type_scat_source
C C 0.0033 0.0016 'International Tables Vol C Tables 4.2.6.8 and 6.1.1.4'
H H 0.0000 0.0000 'International Tables Vol C Tables 4.2.6.8 and 6.1.1.4'
N N 0.0061 0.0033 'International Tables Vol C Tables 4.2.6.8 and 6.1.1.4'
O O 0.0106 0.0060 'International Tables Vol C Tables 4.2.6.8 and 6.1.1.4'
Cl Cl 0.1484 0.1585 'International Tables Vol C Tables 4.2.6.8 and 6.1.1.4'
Co Co 0.3494 0.9721 'International Tables Vol C Tables 4.2.6.8 and 6.1.1.4'

loop_
_geom_angle_atom_site_label_1
_geom_angle_atom_site_label_2
_geom_angle_atom_site_label_3
_geom_angle
_geom_angle_site_symmetry_1
_geom_angle_site_symmetry_3
_geom_angle_publ_flag
N8 C1 N1 129.7(4) . . ?
N8 C1 C2 123.3(5) . . ?
N1 C1 C2 107.0(4) . . ?
O1D C1D N1D 122.4(5) . . ?
O1D C1D H1D 118.8 . . ?
N1D C1D H1D 118.8 . . ?
C3 C2 C7 122.5(4) . . ?
C3 C2 C1 130.7(4) . . ?
C7 C2 C1 106.7(4) . . ?
N1D C2D H2D1 109.5 . . ?
N1D C2D H2D2 109.5 . . ?
H2D1 C2D H2D2 109.5 . . ?
N1D C2D H2D3 109.5 . . ?
H2D1 C2D H2D3 109.5 . . ?
H2D2 C2D H2D3 109.5 . . ?
C2 C3 C4 116.8(5) . . ?
C2 C3 H3 121.6 . . ?
C4 C3 H3 121.6 . . ?
N1D C3D H3D1 109.5 . . ?
N1D C3D H3D2 109.5 . . ?
H3D1 C3D H3D2 109.5 . . ?
N1D C3D H3D3 109.5 . . ?
H3D1 C3D H3D3 109.5 . . ?
H3D2 C3D H3D3 109.5 . . ?
C5 C4 C3 120.7(5) . . ?
C5 C4 Cl1 120.7(4) . . ?
C3 C4 Cl1 118.6(4) . . ?
C6 C5 C4 121.5(4) . . ?
C6 C5 Cl2 118.8(4) . . ?
C4 C5 Cl2 119.7(4) . . ?
C7 C6 C5 117.5(5) . . ?
C7 C6 H6 121.3 . . ?
C5 C6 H6 121.3 . . ?
C6 C7 C2 120.9(5) . . ?
C6 C7 C8 131.6(5) . . ?
C2 C7 C8 107.5(4) . . ?
O3D C7D N3D 123.7(8) . . ?
O3D C7D H7D 118.2 . . ?
N3D C7D H7D 118.2 . . ?
N2 C8 N1 129.1(5) . . ?
N2 C8 C7 122.6(4) . . ?
N1 C8 C7 108.2(4) . . ?
N3D C8D H8D1 109.5 . . ?
N3D C8D H8D2 109.5 . . ?
H8D1 C8D H8D2 109.5 . . ?
N3D C8D H8D3 109.5 . . ?
H8D1 C8D H8D3 109.5 . . ?
H8D2 C8D H8D3 109.5 . . ?
N3 C9 N2 127.1(4) . . ?
N3 C9 C10 109.0(4) . . ?
N2 C9 C10 123.8(4) . . ?
C15 C10 C11 121.2(5) . . ?
C15 C10 C9 107.7(4) . . ?
C11 C10 C9 131.1(5) . . ?
C12 C11 C10 117.0(5) . . ?
C12 C11 H11 121.5 . . ?
C10 C11 H11 121.5 . . ?
C13 C12 C11 121.4(4) . . ?
C13 C12 Cl3 120.6(4) . . ?
C11 C12 Cl3 118.0(4) . . ?
C12 C13 C14 121.3(5) . . ?
C12 C13 Cl4 120.6(4) . . ?
C14 C13 Cl4 118.1(4) . . ?
C15 C14 C13 117.6(5) . . ?
C15 C14 H14 121.2 . . ?
C13 C14 H14 121.2 . . ?
C14 C15 C10 121.5(4) . . ?
C14 C15 C16 130.1(4) . . ?
C10 C15 C16 108.4(4) . . ?
N4 C16 N9 110.7(4) . . ?
N4 C16 N3 113.0(4) . . ?
N9 C16 N3 111.9(4) . . ?
N4 C16 C15 111.5(4) . . ?
N9 C16 C15 107.8(4) . . ?
N3 C16 C15 101.6(4) . . ?
N4 C17 N5 128.7(5) . . ?
N4 C17 C18 124.3(5) . . ?
N5 C17 C18 107.0(4) . . ?
C19 C18 C23 121.3(5) . . ?
C19 C18 C17 131.2(5) . . ?
C23 C18 C17 107.4(5) . . ?
C18 C19 C20 117.8(5) . . ?
C18 C19 H19 121.1 . . ?
C20 C19 H19 121.1 . . ?
C19 C20 C21 120.6(5) . . ?
C19 C20 Cl5 118.4(4) . . ?
C21 C20 Cl5 121.0(4) . . ?
C22 C21 C20 121.3(5) . . ?
C22 C21 Cl6 118.5(4) . . ?
C20 C21 Cl6 120.2(5) . . ?
C21 C22 C23 117.0(5) . . ?
C21 C22 H22 121.5 . . ?
C23 C22 H22 121.5 . . ?
C22 C23 C18 121.9(5) . . ?
C22 C23 C24 130.7(5) . . ?
C18 C23 C24 107.4(4) . . ?
N6 C24 N5 128.8(5) . . ?
N6 C24 C23 122.7(4) . . ?
N5 C24 C23 108.4(4) . . ?
N7 C25 N6 128.4(5) . . ?
N7 C25 C26 109.0(5) . . ?
N6 C25 C26 122.6(4) . . ?
C31 C26 C27 121.9(5) . . ?
C31 C26 C25 107.6(4) . . ?
C27 C26 C25 130.4(5) . . ?
C28 C27 C26 116.4(5) . . ?
C28 C27 H27 121.8 . . ?
C26 C27 H27 121.8 . . ?
C27 C28 C29 121.8(5) . . ?
C27 C28 Cl7 117.9(5) . . ?
C29 C28 Cl7 120.3(5) . . ?
C30 C29 C28 120.7(6) . . ?
C30 C29 Cl8 117.9(5) . . ?
C28 C29 Cl8 121.3(4) . . ?
C31 C30 C29 117.3(6) . . ?
C31 C30 H30 121.3 . . ?
C29 C30 H30 121.3 . . ?
C26 C31 C30 121.9(5) . . ?
C26 C31 C32 108.7(5) . . ?
C30 C31 C32 129.4(5) . . ?
N8 C32 N11 109.1(4) . . ?
N8 C32 N7 114.7(4) . . ?
N11 C32 N7 111.0(4) . . ?
N8 C32 C31 111.1(4) . . ?
N11 C32 C31 109.2(3) . . ?
N7 C32 C31 101.4(4) . . ?
N9 C33 N10 131.1(4) . . ?
N9 C33 C34 123.4(4) . . ?
N10 C33 C34 105.5(4) . . ?
C35 C34 C39 120.8(5) . . ?
C35 C34 C33 131.1(5) . . ?
C39 C34 C33 108.1(4) . . ?
C34 C35 C36 118.1(5) . . ?
C34 C35 H35 121.0 . . ?
C36 C35 H35 121.0 . . ?
C35 C36 C37 121.0(4) . . ?
C35 C36 Cl9 119.3(4) . . ?
C37 C36 Cl9 119.7(4) . . ?
C38 C37 C36 120.7(5) . . ?
C38 C37 Cl10 118.5(4) . . ?
C36 C37 Cl10 120.8(4) . . ?
C39 C38 C37 117.3(5) . . ?
C39 C38 H38 121.3 . . ?
C37 C38 H38 121.3 . . ?
C38 C39 C34 122.1(4) . . ?
C38 C39 C40 130.1(5) . . ?
C34 C39 C40 107.8(4) . . ?
N11 C40 N10 130.3(4) . . ?
N11 C40 C39 123.2(4) . . ?
N10 C40 C39 106.4(4) . . ?
N3D C074 H07A 109.5 . . ?
N3D C074 H07B 109.5 . . ?
H07A C074 H07B 109.5 . . ?
N3D C074 H07C 109.5 . . ?
H07A C074 H07C 109.5 . . ?
H07B C074 H07C 109.5 . . ?
C8 N1 C1 110.5(4) . . ?
C8 N1 Co1 123.5(4) . . ?
C1 N1 Co1 124.3(3) . . ?
C1D N1D C2D 121.6(5) . . ?
C1D N1D C3D 121.1(4) . . ?
C2D N1D C3D 117.3(4) . . ?
C8 N2 C9 117.2(4) . . ?
C9 N3 C16 111.6(4) . . ?
C9 N3 Co1 127.9(4) . . ?
C16 N3 Co1 118.2(3) . . ?
C7D N3D C074 118.8(7) . . ?
C7D N3D C8D 119.4(8) . . ?
C074 N3D C8D 121.2(8) . . ?
C17 N4 C16 118.0(4) . . ?
C24 N5 C17 109.8(4) . . ?
C24 N5 Co1 124.5(3) . . ?
C17 N5 Co1 124.4(3) . . ?
C24 N6 C25 117.1(4) . . ?
C25 N7 C32 111.0(4) . . ?
C25 N7 Co1 127.9(4) . . ?
C32 N7 Co1 118.7(3) . . ?
C1 N8 C32 117.7(4) . . ?
C33 N9 C16 119.1(4) . . ?
C40 N10 C33 112.1(4) . . ?
C40 N10 Co1 124.3(3) . . ?
C33 N10 Co1 123.6(3) . . ?
C40 N11 C32 119.5(4) . . ?
C1D O1D Co1 122.1(3) . . ?
C4D N2D C5D 122.4(10) . . ?
C4D N2D C6D 115.8(8) . . ?
C5D N2D C6D 121.9(10) . . ?
O2D C4D N2D 125.2(11) . . ?
O2D C4D H4D 117.4 . . ?
N2D C4D H4D 117.4 . . ?
N2D C5D H5D1 109.5 . . ?
N2D C5D H5D2 109.5 . . ?
H5D1 C5D H5D2 109.5 . . ?
N2D C5D H5D3 109.5 . . ?
H5D1 C5D H5D3 109.5 . . ?
H5D2 C5D H5D3 109.5 . . ?
N2D C6D H6D1 109.5 . . ?
N2D C6D H6D2 109.5 . . ?
H6D1 C6D H6D2 109.5 . . ?
N2D C6D H6D3 109.5 . . ?
H6D1 C6D H6D3 109.5 . . ?
H6D2 C6D H6D3 109.5 . . ?
C4D' N2D' C6D' 118(3) . . ?
C4D' N2D' C5D' 117(3) . . ?
C6D' N2D' C5D' 123(3) . . ?
O2D' C4D' N2D' 134(4) . . ?
O2D' C4D' H4D' 112.8 . . ?
N2D' C4D' H4D' 112.8 . . ?
N2D' C5D' H5D4 109.5 . . ?
N2D' C5D' H5D5 109.5 . . ?
H5D4 C5D' H5D5 109.5 . . ?
N2D' C5D' H5D6 109.5 . . ?
H5D4 C5D' H5D6 109.5 . . ?
H5D5 C5D' H5D6 109.5 . . ?
N2D' C6D' H6D4 109.5 . . ?
N2D' C6D' H6D5 109.5 . . ?
H6D4 C6D' H6D5 109.5 . . ?
N2D' C6D' H6D6 109.5 . . ?
H6D4 C6D' H6D6 109.5 . . ?
H6D5 C6D' H6D6 109.5 . . ?
C4D" N2D" C6D" 122(3) . . ?
C4D" N2D" C5D" 119(3) . . ?
C6D" N2D" C5D" 120(3) . . ?
O2D" C4D" N2D" 128(5) . . ?
O2D" C4D" H4D" 116.0 . . ?
N2D" C4D" H4D" 116.0 . . ?
N2D" C5D" H5D7 109.5 . . ?
N2D" C5D" H5D8 109.5 . . ?
H5D7 C5D" H5D8 109.5 . . ?
N2D" C5D" H5D9 109.5 . . ?
H5D7 C5D" H5D9 109.5 . . ?
H5D8 C5D" H5D9 109.5 . . ?
N2D" C6D" H6D7 109.5 . . ?
N2D" C6D" H6D8 109.5 . . ?
H6D7 C6D" H6D8 109.5 . . ?
N2D" C6D" H6D9 109.5 . . ?
H6D7 C6D" H6D9 109.5 . . ?
H6D8 C6D" H6D9 109.5 . . ?
N10 Co1 N7 86.84(16) . . ?
N10 Co1 N3 86.99(16) . . ?
N7 Co1 N3 173.82(16) . . ?
N10 Co1 N5 92.45(17) . . ?
N7 Co1 N5 89.12(17) . . ?
N3 Co1 N5 91.41(17) . . ?
N10 Co1 N1 92.65(17) . . ?
N7 Co1 N1 90.97(17) . . ?
N3 Co1 N1 89.05(17) . . ?
N5 Co1 N1 174.89(17) . . ?
N10 Co1 O1D 177.06(15) . . ?
N7 Co1 O1D 90.23(14) . . ?
N3 Co1 O1D 95.94(15) . . ?
N5 Co1 O1D 87.74(15) . . ?
N1 Co1 O1D 87.15(15) . . ?

loop_
_geom_bond_atom_site_label_1
_geom_bond_atom_site_label_2
_geom_bond_distance
_geom_bond_site_symmetry_2
_geom_bond_publ_flag
C1 N8 1.276(6) . ?
C1 N1 1.391(6) . ?
C1 C2 1.489(6) . ?
C1D O1D 1.249(6) . ?
C1D N1D 1.310(6) . ?
C1D H1D 0.9300 . ?
C2 C3 1.368(7) . ?
C2 C7 1.379(7) . ?
C2D N1D 1.449(7) . ?
C2D H2D1 0.9600 . ?
C2D H2D2 0.9600 . ?
C2D H2D3 0.9600 . ?
C3 C4 1.400(7) . ?
C3 H3 0.9300 . ?
C3D N1D 1.464(6) . ?
C3D H3D1 0.9600 . ?
C3D H3D2 0.9600 . ?
C3D H3D3 0.9600 . ?
C4 C5 1.385(7) . ?
C4 Cl1 1.734(6) . ?
C5 C6 1.383(8) . ?
C5 Cl2 1.709(5) . ?
C6 C7 1.379(6) . ?
C6 H6 0.9300 . ?
C7 C8 1.477(7) . ?
C7D O3D 1.225(8) . ?
C7D N3D 1.331(9) . ?
C7D H7D 0.9300 . ?
C8 N2 1.319(6) . ?
C8 N1 1.350(5) . ?
C8D N3D 1.465(11) . ?
C8D H8D1 0.9600 . ?
C8D H8D2 0.9600 . ?
C8D H8D3 0.9600 . ?
C9 N3 1.323(6) . ?
C9 N2 1.354(6) . ?
C9 C10 1.472(7) . ?
C10 C15 1.394(7) . ?
C10 C11 1.394(6) . ?
C11 C12 1.392(7) . ?
C11 H11 0.9300 . ?
C12 C13 1.379(7) . ?
C12 Cl3 1.736(5) . ?
C13 C14 1.397(6) . ?
C13 Cl4 1.730(5) . ?
C14 C15 1.368(7) . ?
C14 H14 0.9300 . ?
C15 C16 1.522(6) . ?
C16 N4 1.459(6) . ?
C16 N9 1.461(6) . ?
C16 N3 1.485(6) . ?
C17 N4 1.272(6) . ?
C17 N5 1.408(6) . ?
C17 C18 1.477(7) . ?
C18 C19 1.370(8) . ?
C18 C23 1.384(7) . ?
C19 C20 1.389(7) . ?
C19 H19 0.9300 . ?
C20 C21 1.403(8) . ?
C20 Cl5 1.717(6) . ?
C21 C22 1.380(8) . ?
C21 Cl6 1.724(5) . ?
C22 C23 1.383(7) . ?
C22 H22 0.9300 . ?
C23 C24 1.477(7) . ?
C24 N6 1.318(6) . ?
C24 N5 1.363(5) . ?
C25 N7 1.315(6) . ?
C25 N6 1.337(7) . ?
C25 C26 1.476(7) . ?
C26 C31 1.370(7) . ?
C26 C27 1.392(6) . ?
C27 C28 1.379(8) . ?
C27 H27 0.9300 . ?
C28 C29 1.395(9) . ?
C28 Cl7 1.742(5) . ?
C29 C30 1.388(7) . ?
C29 Cl8 1.728(6) . ?
C30 C31 1.372(8) . ?
C30 H30 0.9300 . ?
C31 C32 1.520(6) . ?
C32 N8 1.458(6) . ?
C32 N11 1.460(6) . ?
C32 N7 1.483(7) . ?
C33 N9 1.275(6) . ?
C33 N10 1.394(6) . ?
C33 C34 1.491(6) . ?
C34 C35 1.379(6) . ?
C34 C39 1.385(7) . ?
C35 C36 1.382(7) . ?
C35 H35 0.9300 . ?
C36 C37 1.397(8) . ?
C36 Cl9 1.728(5) . ?
C37 C38 1.394(7) . ?
C37 Cl10 1.724(5) . ?
C38 C39 1.374(7) . ?
C38 H38 0.9300 . ?
C39 C40 1.481(6) . ?
C40 N11 1.290(6) . ?
C40 N10 1.381(6) . ?
C074 N3D 1.437(11) . ?
C074 H07A 0.9600 . ?
C074 H07B 0.9600 . ?
C074 H07C 0.9600 . ?
N1 Co1 1.899(4) . ?
N3 Co1 1.859(4) . ?
N5 Co1 1.878(4) . ?
N7 Co1 1.857(4) . ?
N10 Co1 1.850(4) . ?
O1D Co1 2.012(3) . ?
N2D C4D 1.336(11) . ?
N2D C5D 1.457(12) . ?
N2D C6D 1.510(12) . ?
C4D O2D 1.200(10) . ?
C4D H4D 0.9300 . ?
C5D H5D1 0.9600 . ?
C5D H5D2 0.9600 . ?
C5D H5D3 0.9600 . ?
C6D H6D1 0.9600 . ?
C6D H6D2 0.9600 . ?
C6D H6D3 0.9600 . ?
N2D' C4D' 1.332(19) . ?
N2D' C6D' 1.494(19) . ?
N2D' C5D' 1.500(19) . ?
C4D' O2D' 1.19(2) . ?
C4D' H4D' 0.9300 . ?
C5D' H5D4 0.9600 . ?
C5D' H5D5 0.9600 . ?
C5D' H5D6 0.9600 . ?
C6D' H6D4 0.9600 . ?
C6D' H6D5 0.9600 . ?
C6D' H6D6 0.9600 . ?
N2D" C4D" 1.331(19) . ?
N2D" C6D" 1.498(19) . ?
N2D" C5D" 1.501(19) . ?
C4D" O2D" 1.21(2) . ?
C4D" H4D" 0.9300 . ?
C5D" H5D7 0.9600 . ?
C5D" H5D8 0.9600 . ?
C5D" H5D9 0.9600 . ?
C6D" H6D7 0.9600 . ?
C6D" H6D8 0.9600 . ?
C6D" H6D9 0.9600 . ?

loop_
_geom_torsion_atom_site_label_1
_geom_torsion_atom_site_label_2
_geom_torsion_atom_site_label_3
_geom_torsion_atom_site_label_4
_geom_torsion
_geom_torsion_site_symmetry_1
_geom_torsion_site_symmetry_2
_geom_torsion_site_symmetry_3
_geom_torsion_site_symmetry_4
_geom_torsion_publ_flag
N8 C1 C2 C3 1.1(8) . . . . ?
N1 C1 C2 C3 -177.6(5) . . . . ?
N8 C1 C2 C7 179.1(5) . . . . ?
N1 C1 C2 C7 0.3(5) . . . . ?
C7 C2 C3 C4 1.9(7) . . . . ?
C1 C2 C3 C4 179.5(5) . . . . ?
C2 C3 C4 C5 -0.4(7) . . . . ?
C2 C3 C4 Cl1 -178.5(4) . . . . ?
C3 C4 C5 C6 -1.4(8) . . . . ?
Cl1 C4 C5 C6 176.7(4) . . . . ?
C3 C4 C5 Cl2 179.5(4) . . . . ?
Cl1 C4 C5 Cl2 -2.4(7) . . . . ?
C4 C5 C6 C7 1.7(8) . . . . ?
Cl2 C5 C6 C7 -179.3(4) . . . . ?
C5 C6 C7 C2 -0.2(7) . . . . ?
C5 C6 C7 C8 -177.6(5) . . . . ?
C3 C2 C7 C6 -1.6(8) . . . . ?
C1 C2 C7 C6 -179.8(4) . . . . ?
C3 C2 C7 C8 176.3(4) . . . . ?
C1 C2 C7 C8 -1.8(5) . . . . ?
C6 C7 C8 N2 3.9(8) . . . . ?
C2 C7 C8 N2 -173.8(4) . . . . ?
C6 C7 C8 N1 -179.6(5) . . . . ?
C2 C7 C8 N1 2.8(5) . . . . ?
N3 C9 C10 C15 -4.3(5) . . . . ?
N2 C9 C10 C15 175.2(4) . . . . ?
N3 C9 C10 C11 173.8(5) . . . . ?
N2 C9 C10 C11 -6.7(8) . . . . ?
C15 C10 C11 C12 2.2(7) . . . . ?
C9 C10 C11 C12 -175.7(5) . . . . ?
C10 C11 C12 C13 0.3(8) . . . . ?
C10 C11 C12 Cl3 179.5(4) . . . . ?
C11 C12 C13 C14 -1.9(8) . . . . ?
Cl3 C12 C13 C14 178.9(4) . . . . ?
C11 C12 C13 Cl4 176.4(4) . . . . ?
Cl3 C12 C13 Cl4 -2.8(7) . . . . ?
C12 C13 C14 C15 0.9(8) . . . . ?
Cl4 C13 C14 C15 -177.4(4) . . . . ?
C13 C14 C15 C10 1.6(8) . . . . ?
C13 C14 C15 C16 -179.4(5) . . . . ?
C11 C10 C15 C14 -3.3(8) . . . . ?
C9 C10 C15 C14 175.1(5) . . . . ?
C11 C10 C15 C16 177.6(4) . . . . ?
C9 C10 C15 C16 -4.1(5) . . . . ?
C14 C15 C16 N4 -48.5(7) . . . . ?
C10 C15 C16 N4 130.5(4) . . . . ?
C14 C15 C16 N9 73.1(7) . . . . ?
C10 C15 C16 N9 -107.9(5) . . . . ?
C14 C15 C16 N3 -169.2(5) . . . . ?
C10 C15 C16 N3 9.9(5) . . . . ?
N4 C17 C18 C19 -2.6(8) . . . . ?
N5 C17 C18 C19 179.8(5) . . . . ?
N4 C17 C18 C23 174.9(4) . . . . ?
N5 C17 C18 C23 -2.7(5) . . . . ?
C23 C18 C19 C20 -1.0(7) . . . . ?
C17 C18 C19 C20 176.2(5) . . . . ?
C18 C19 C20 C21 -1.6(8) . . . . ?
C18 C19 C20 Cl5 -179.3(4) . . . . ?
C19 C20 C21 C22 2.6(8) . . . . ?
Cl5 C20 C21 C22 -179.7(4) . . . . ?
C19 C20 C21 Cl6 -177.5(4) . . . . ?
Cl5 C20 C21 Cl6 0.2(6) . . . . ?
C20 C21 C22 C23 -1.0(7) . . . . ?
Cl6 C21 C22 C23 179.1(4) . . . . ?
C21 C22 C23 C18 -1.6(7) . . . . ?
C21 C22 C23 C24 -178.1(5) . . . . ?
C19 C18 C23 C22 2.6(7) . . . . ?
C17 C18 C23 C22 -175.1(4) . . . . ?
C19 C18 C23 C24 179.9(4) . . . . ?
C17 C18 C23 C24 2.1(5) . . . . ?
C22 C23 C24 N6 -1.1(8) . . . . ?
C18 C23 C24 N6 -178.0(4) . . . . ?
C22 C23 C24 N5 176.2(5) . . . . ?
C18 C23 C24 N5 -0.7(5) . . . . ?
N7 C25 C26 C31 -6.8(5) . . . . ?
N6 C25 C26 C31 171.3(4) . . . . ?
N7 C25 C26 C27 170.3(5) . . . . ?
N6 C25 C26 C27 -11.5(7) . . . . ?
C31 C26 C27 C28 1.5(7) . . . . ?
C25 C26 C27 C28 -175.3(5) . . . . ?
C26 C27 C28 C29 -0.8(7) . . . . ?
C26 C27 C28 Cl7 178.0(3) . . . . ?
C27 C28 C29 C30 -0.2(8) . . . . ?
Cl7 C28 C29 C30 -179.0(4) . . . . ?
C27 C28 C29 Cl8 -178.3(4) . . . . ?
Cl7 C28 C29 Cl8 3.0(7) . . . . ?
C28 C29 C30 C31 0.6(8) . . . . ?
Cl8 C29 C30 C31 178.7(4) . . . . ?
C27 C26 C31 C30 -1.1(7) . . . . ?
C25 C26 C31 C30 176.3(4) . . . . ?
C27 C26 C31 C32 179.4(4) . . . . ?
C25 C26 C31 C32 -3.1(5) . . . . ?
C29 C30 C31 C26 0.1(7) . . . . ?
C29 C30 C31 C32 179.4(5) . . . . ?
C26 C31 C32 N8 132.9(4) . . . . ?
C30 C31 C32 N8 -46.4(7) . . . . ?
C26 C31 C32 N11 -106.7(5) . . . . ?
C30 C31 C32 N11 74.0(6) . . . . ?
C26 C31 C32 N7 10.6(5) . . . . ?
C30 C31 C32 N7 -168.8(5) . . . . ?
N9 C33 C34 C35 0.5(7) . . . . ?
N10 C33 C34 C35 -177.6(4) . . . . ?
N9 C33 C34 C39 177.0(4) . . . . ?
N10 C33 C34 C39 -1.1(5) . . . . ?
C39 C34 C35 C36 1.0(6) . . . . ?
C33 C34 C35 C36 177.1(4) . . . . ?
C34 C35 C36 C37 -1.6(7) . . . . ?
C34 C35 C36 Cl9 179.4(3) . . . . ?
C35 C36 C37 C38 2.2(7) . . . . ?
Cl9 C36 C37 C38 -178.8(3) . . . . ?
C35 C36 C37 Cl10 -178.2(3) . . . . ?
Cl9 C36 C37 Cl10 0.8(6) . . . . ?
C36 C37 C38 C39 -1.9(6) . . . . ?
Cl10 C37 C38 C39 178.4(3) . . . . ?
C37 C38 C39 C34 1.3(6) . . . . ?
C37 C38 C39 C40 -179.2(4) . . . . ?
C35 C34 C39 C38 -0.8(6) . . . . ?
C33 C34 C39 C38 -177.8(4) . . . . ?
C35 C34 C39 C40 179.5(4) . . . . ?
C33 C34 C39 C40 2.6(5) . . . . ?
C38 C39 C40 N11 -2.9(7) . . . . ?
C34 C39 C40 N11 176.8(4) . . . . ?
C38 C39 C40 N10 177.2(4) . . . . ?
C34 C39 C40 N10 -3.1(5) . . . . ?
N2 C8 N1 C1 173.7(5) . . . . ?
C7 C8 N1 C1 -2.6(5) . . . . ?
N2 C8 N1 Co1 -20.4(7) . . . . ?
C7 C8 N1 Co1 163.3(3) . . . . ?
N8 C1 N1 C8 -177.2(5) . . . . ?
C2 C1 N1 C8 1.5(5) . . . . ?
N8 C1 N1 Co1 17.1(7) . . . . ?
C2 C1 N1 Co1 -164.3(3) . . . . ?
O1D C1D N1D C2D -2.5(8) . . . . ?
O1D C1D N1D C3D 175.5(5) . . . . ?
N1 C8 N2 C9 -4.3(7) . . . . ?
C7 C8 N2 C9 171.5(4) . . . . ?
N3 C9 N2 C8 18.4(7) . . . . ?
C10 C9 N2 C8 -161.0(4) . . . . ?
N2 C9 N3 C16 -168.2(4) . . . . ?
C10 C9 N3 C16 11.2(5) . . . . ?
N2 C9 N3 Co1 -5.8(7) . . . . ?
C10 C9 N3 Co1 173.7(3) . . . . ?
N4 C16 N3 C9 -132.5(4) . . . . ?
N9 C16 N3 C9 101.8(4) . . . . ?
C15 C16 N3 C9 -13.0(5) . . . . ?
N4 C16 N3 Co1 63.1(5) . . . . ?
N9 C16 N3 Co1 -62.6(4) . . . . ?
C15 C16 N3 Co1 -177.4(3) . . . . ?
O3D C7D N3D C074 1.3(14) . . . . ?
O3D C7D N3D C8D 172.5(9) . . . . ?
N5 C17 N4 C16 4.1(7) . . . . ?
C18 C17 N4 C16 -173.0(4) . . . . ?
N9 C16 N4 C17 82.2(5) . . . . ?
N3 C16 N4 C17 -44.1(6) . . . . ?
C15 C16 N4 C17 -157.8(4) . . . . ?
N6 C24 N5 C17 176.0(4) . . . . ?
C23 C24 N5 C17 -1.0(5) . . . . ?
N6 C24 N5 Co1 -16.6(7) . . . . ?
C23 C24 N5 Co1 166.3(3) . . . . ?
N4 C17 N5 C24 -175.2(5) . . . . ?
C18 C17 N5 C24 2.3(5) . . . . ?
N4 C17 N5 Co1 17.5(7) . . . . ?
C18 C17 N5 Co1 -165.1(3) . . . . ?
N5 C24 N6 C25 -3.4(7) . . . . ?
C23 C24 N6 C25 173.3(4) . . . . ?
N7 C25 N6 C24 13.3(7) . . . . ?
C26 C25 N6 C24 -164.5(4) . . . . ?
N6 C25 N7 C32 -163.8(4) . . . . ?
C26 C25 N7 C32 14.2(5) . . . . ?
N6 C25 N7 Co1 -1.7(7) . . . . ?
C26 C25 N7 Co1 176.3(3) . . . . ?
N8 C32 N7 C25 -135.1(4) . . . . ?
N11 C32 N7 C25 100.6(4) . . . . ?
C31 C32 N7 C25 -15.3(5) . . . . ?
N8 C32 N7 Co1 60.9(5) . . . . ?
N11 C32 N7 Co1 -63.3(4) . . . . ?
C31 C32 N7 Co1 -179.2(3) . . . . ?
N1 C1 N8 C32 0.5(8) . . . . ?
C2 C1 N8 C32 -178.0(4) . . . . ?
N11 C32 N8 C1 85.8(5) . . . . ?
N7 C32 N8 C1 -39.5(6) . . . . ?
C31 C32 N8 C1 -153.8(4) . . . . ?
N10 C33 N9 C16 4.4(7) . . . . ?
C34 C33 N9 C16 -173.3(4) . . . . ?
N4 C16 N9 C33 -101.6(5) . . . . ?
N3 C16 N9 C33 25.4(5) . . . . ?
C15 C16 N9 C33 136.3(4) . . . . ?
N11 C40 N10 C33 -177.4(4) . . . . ?
C39 C40 N10 C33 2.5(5) . . . . ?
N11 C40 N10 Co1 2.4(7) . . . . ?
C39 C40 N10 Co1 -177.7(3) . . . . ?
N9 C33 N10 C40 -178.9(5) . . . . ?
C34 C33 N10 C40 -0.9(5) . . . . ?
N9 C33 N10 Co1 1.3(7) . . . . ?
C34 C33 N10 Co1 179.3(3) . . . . ?
N10 C40 N11 C32 1.8(7) . . . . ?
C39 C40 N11 C32 -178.1(4) . . . . ?
N8 C32 N11 C40 -100.0(5) . . . . ?
N7 C32 N11 C40 27.3(5) . . . . ?
C31 C32 N11 C40 138.4(4) . . . . ?
N1D C1D O1D Co1 -178.0(3) . . . . ?
C5D N2D C4D O2D -176.5(14) . . . . ?
C6D N2D C4D O2D 4(2) . . . . ?
C6D' N2D' C4D' O2D' -32(13) . . . . ?
C5D' N2D' C4D' O2D' 158(9) . . . . ?
C6D" N2D" C4D" O2D" -178(4) . . . . ?
C5D" N2D" C4D" O2D" 1(3) . . . . ?
C40 N10 Co1 N7 -25.9(4) . . . . ?
C33 N10 Co1 N7 153.9(4) . . . . ?
C40 N10 Co1 N3 153.9(4) . . . . ?
C33 N10 Co1 N3 -26.4(3) . . . . ?
C40 N10 Co1 N5 -114.9(4) . . . . ?
C33 N10 Co1 N5 64.9(3) . . . . ?
C40 N10 Co1 N1 65.0(4) . . . . ?
C33 N10 Co1 N1 -115.3(3) . . . . ?
C25 N7 Co1 N10 -105.4(4) . . . . ?
C32 N7 Co1 N10 55.5(3) . . . . ?
C25 N7 Co1 N5 -12.9(4) . . . . ?
C32 N7 Co1 N5 148.0(3) . . . . ?
C25 N7 Co1 N1 162.0(4) . . . . ?
C32 N7 Co1 N1 -37.1(3) . . . . ?
C25 N7 Co1 O1D 74.9(4) . . . . ?
C32 N7 Co1 O1D -124.2(3) . . . . ?
C9 N3 Co1 N10 -105.8(4) . . . . ?
C16 N3 Co1 N10 55.7(3) . . . . ?
C9 N3 Co1 N5 161.8(4) . . . . ?
C16 N3 Co1 N5 -36.7(3) . . . . ?
C9 N3 Co1 N1 -13.1(4) . . . . ?
C16 N3 Co1 N1 148.4(3) . . . . ?
C9 N3 Co1 O1D 74.0(4) . . . . ?
C16 N3 Co1 O1D -124.6(3) . . . . ?
C24 N5 Co1 N10 107.3(4) . . . . ?
C17 N5 Co1 N10 -87.2(4) . . . . ?
C24 N5 Co1 N7 20.5(4) . . . . ?
C17 N5 Co1 N7 -174.0(4) . . . . ?
C24 N5 Co1 N3 -165.7(4) . . . . ?
C17 N5 Co1 N3 -0.1(4) . . . . ?
C24 N5 Co1 O1D -69.8(4) . . . . ?
C17 N5 Co1 O1D 95.8(4) . . . . ?
C8 N1 Co1 N10 111.1(4) . . . . ?
C1 N1 Co1 N10 -84.9(4) . . . . ?
C8 N1 Co1 N7 -162.0(4) . . . . ?
C1 N1 Co1 N7 2.0(4) . . . . ?
C8 N1 Co1 N3 24.2(4) . . . . ?
C1 N1 Co1 N3 -171.8(4) . . . . ?
C8 N1 Co1 O1D -71.8(4) . . . . ?
C1 N1 Co1 O1D 92.2(4) . . . . ?
